data_1566855
loop_
_publ_author_name
'Peel, Andrew J.'
'Terzopoulos, Alexandros'
'Jethwa, Rajesh B.'
'Choudhury, Dipanjana'
'Niu, Hao-Che'
'Bond, Andrew D.'
'Slaughter, Jonathan'
'Wright, Dominic S.'

_publ_section_title
;
 A chiral phosphazane reagent strategy for the determination of
 enantiomeric excess of amines
;
_journal_name_full 'Chemical Science'
_journal_paper_doi 10.1039/D2SC01692C
_journal_year 2022
_chemical_absolute_configuration syn
_chemical_formula_moiety 'C18 H36 N2 O2 P2'
_chemical_formula_sum 'C18 H36 N2 O2 P2'
_chemical_formula_weight 374.43
_space_group_crystal_system triclinic
_space_group_IT_number 1
_space_group_name_Hall 'P 1'
_space_group_name_H-M_alt 'P 1'
_atom_sites_solution_hydrogens mixed
_atom_sites_solution_primary dual
_atom_sites_solution_secondary difmap
_audit_creation_method SHELXL-2018/3
_audit_update_record
;
2021-08-26 deposited with the CCDC.	2022-04-12 downloaded from the CCDC.
;
_cell_angle_alpha 71.0631(9)
_cell_angle_beta 77.4831(10)
_cell_angle_gamma 65.8533(18)
_cell_formula_units_Z 2
_cell_length_a 10.1507(2)
_cell_length_b 10.4830(3)
_cell_length_c 12.0198(4)
_cell_measurement_reflns_used 9599
_cell_measurement_temperature 220(2)
_cell_measurement_theta_max 27.48
_cell_measurement_theta_min 2.91
_cell_volume 1098.71(6)
_computing_cell_refinement 'HKL Scalepack (Otwinowski & Minor, 1997)'
_computing_data_collection 'COLLECT (Nonius, 1999)'
_computing_data_reduction 'HKL Denzo and Scalepack (Otwinowski & Minor, 1997)'
_computing_molecular_graphics 'Mercury (Macrae et al., 2008)'
_computing_publication_material SHELXL
_computing_structure_refinement 'SHELXL (Sheldrick, 2015)'
_computing_structure_solution 'SHELXT (Sheldrick, 2015)'
_diffrn_ambient_temperature 220(2)
_diffrn_measured_fraction_theta_full 0.996
_diffrn_measured_fraction_theta_max 0.975
_diffrn_measurement_device_type 'Nonius KappaCCD'
_diffrn_measurement_method '\w and \f-scans'
_diffrn_radiation_type MoK\a
_diffrn_radiation_wavelength 0.71073
_diffrn_reflns_av_R_equivalents 0.0602
_diffrn_reflns_av_unetI/netI 0.0843
_diffrn_reflns_Laue_measured_fraction_full 0.996
_diffrn_reflns_Laue_measured_fraction_max 0.975
_diffrn_reflns_limit_h_max 13
_diffrn_reflns_limit_h_min -13
_diffrn_reflns_limit_k_max 13
_diffrn_reflns_limit_k_min -13
_diffrn_reflns_limit_l_max 15
_diffrn_reflns_limit_l_min -15
_diffrn_reflns_number 4894
_diffrn_reflns_point_group_measured_fraction_full 0.498
_diffrn_reflns_point_group_measured_fraction_max 0.487
_diffrn_reflns_theta_full 25.242
_diffrn_reflns_theta_max 27.433
_diffrn_reflns_theta_min 3.653
_diffrn_source 'fine-focus sealed tube'
_exptl_absorpt_coefficient_mu 0.210
_exptl_absorpt_correction_T_max 0.962
_exptl_absorpt_correction_T_min 0.870
_exptl_absorpt_correction_type multi-scan
_exptl_absorpt_process_details 'SORTAV (Blessing, 1995)'
_exptl_crystal_colour colourless
_exptl_crystal_density_diffrn 1.132
_exptl_crystal_description block
_exptl_crystal_F_000 408
_exptl_crystal_size_max 0.350
_exptl_crystal_size_mid 0.200
_exptl_crystal_size_min 0.200
_refine_diff_density_max 0.508
_refine_diff_density_min -0.377
_refine_diff_density_rms 0.080
_refine_ls_abs_structure_details 'No quotients, so Flack parameter determined by classical intensity fit'
_refine_ls_abs_structure_Flack 0.11(14)
_refine_ls_extinction_coef 0.093(19)
_refine_ls_extinction_method 'SHELXL-2018/3 (Sheldrick 2018)'
_refine_ls_goodness_of_fit_ref 1.085
_refine_ls_hydrogen_treatment mixed
_refine_ls_matrix_type full
_refine_ls_number_parameters 585
_refine_ls_number_reflns 4894
_refine_ls_number_restraints 401
_refine_ls_restrained_S_all 1.065
_refine_ls_R_factor_all 0.1050
_refine_ls_R_factor_gt 0.0761
_refine_ls_shift/su_max 0.000
_refine_ls_shift/su_mean 0.000
_refine_ls_structure_factor_coef Fsqd
_refine_ls_weighting_details 'w=1/[\s^2^(Fo^2^)+(0.1081P)^2^+0.4993P] where P=(Fo^2^+2Fc^2^)/3'
_refine_ls_weighting_scheme calc
_refine_ls_wR_factor_gt 0.1991
_refine_ls_wR_factor_ref 0.2201
_reflns_Friedel_coverage 0.000
_reflns_Friedel_fraction_full 0.000
_reflns_Friedel_fraction_max 0.000
_reflns_number_gt 3620
_reflns_number_total 4894
_reflns_threshold_expression 'I > 2\s(I)'
_cod_data_source_file d2sc01692c3.cif
_cod_data_source_block 3
_cod_original_cell_volume 1098.70(6)
_cod_database_code 1566855
_cambridge_user_name 'Andrew Peel'
_cambridge_user_crsid ajp208
_cambridge_supervisor_name 'Dominic Wright'
_cambridge_supervisor_crsid dsw1000
_cambridge_crystallographer_name 'Andrew Bond'
_cambridge_crystallographer_crsid adb29
_cambridge_sample_id AJP558A
_cambridge_data_id DW_K3_0097
_shelx_space_group_comment
;
The symmetry employed for this shelxl refinement is uniquely defined
by the following loop, which should always be used as a source of
symmetry information in preference to the above space-group names.
They are only intended as comments.
;
_shelx_estimated_absorpt_t_min 0.930
_shelx_estimated_absorpt_t_max 0.959

loop_
_space_group_symop_operation_xyz
'x, y, z'

loop_
_atom_site_label
_atom_site_type_symbol
_atom_site_fract_x
_atom_site_fract_y
_atom_site_fract_z
_atom_site_U_iso_or_equiv
_atom_site_adp_type
_atom_site_occupancy
_atom_site_site_symmetry_order
_atom_site_calc_flag
_atom_site_refinement_flags_posn
_atom_site_refinement_flags_adp
_atom_site_refinement_flags_occupancy
_atom_site_disorder_assembly
_atom_site_disorder_group
P1 P 0.4790(2) 0.1885(2) 0.3680(2) 0.0447(6) Uani 1 1 d D . . . .
H1 H 0.607(8) 0.083(8) 0.357(9) 0.067 Uiso 1 1 d D U . . .
P2 P 0.4524(2) 0.3350(2) 0.15381(19) 0.0426(5) Uani 1 1 d . . . . .
O1 O 0.4005(8) 0.1998(8) 0.4849(6) 0.0620(18) Uani 1 1 d . . . . .
O2 O 0.3088(6) 0.4821(6) 0.1352(5) 0.0426(13) Uani 1 1 d . . . . .
N1 N 0.3970(8) 0.2022(8) 0.2562(7) 0.0482(18) Uani 1 1 d . . . . .
N2 N 0.5232(7) 0.3249(8) 0.2770(6) 0.0406(16) Uani 1 1 d . . . . .
C1 C 0.3553(11) 0.0956(11) 0.2318(10) 0.057(2) Uani 1 1 d . U . . .
C2 C 0.2738(14) 0.1655(13) 0.1243(12) 0.074(3) Uani 1 1 d . U . . .
H2A H 0.242434 0.096737 0.110251 0.112 Uiso 1 1 calc R U . . .
H2B H 0.336518 0.195512 0.056496 0.112 Uiso 1 1 calc R U . . .
H2C H 0.189797 0.249576 0.136635 0.112 Uiso 1 1 calc R U . . .
C3 C 0.2571(16) 0.0445(16) 0.3424(13) 0.090(4) Uani 1 1 d . U . . .
H3A H 0.238464 -0.035291 0.333594 0.135 Uiso 1 1 calc R U . . .
H3B H 0.165916 0.124252 0.349075 0.135 Uiso 1 1 calc R U . . .
H3C H 0.306005 0.012670 0.412939 0.135 Uiso 1 1 calc R U . . .
C4 C 0.4901(13) -0.0362(13) 0.2146(14) 0.088(4) Uani 1 1 d . U . . .
H4A H 0.462572 -0.100552 0.189901 0.132 Uiso 1 1 calc R U . . .
H4B H 0.533982 -0.087318 0.288454 0.132 Uiso 1 1 calc R U . . .
H4C H 0.559253 -0.004436 0.154480 0.132 Uiso 1 1 calc R U . . .
C5 C 0.6266(8) 0.3862(8) 0.2859(7) 0.052(2) Uani 1 1 d D U . . .
C6 C 0.6176(16) 0.5140(14) 0.1751(12) 0.068(5) Uani 0.627(18) 1 d D U P A 1
H6A H 0.661112 0.574919 0.187036 0.103 Uiso 0.627(18) 1 calc R U P A 1
H6B H 0.516712 0.570563 0.161147 0.103 Uiso 0.627(18) 1 calc R U P A 1
H6C H 0.669160 0.477158 0.107349 0.103 Uiso 0.627(18) 1 calc R U P A 1
C7 C 0.5714(17) 0.444(2) 0.3966(12) 0.084(6) Uani 0.627(18) 1 d D U P A 1
H7A H 0.641614 0.475906 0.411084 0.126 Uiso 0.627(18) 1 calc R U P A 1
H7B H 0.558148 0.367133 0.464212 0.126 Uiso 0.627(18) 1 calc R U P A 1
H7C H 0.479497 0.524520 0.384243 0.126 Uiso 0.627(18) 1 calc R U P A 1
C8 C 0.7809(12) 0.2754(13) 0.2937(15) 0.074(5) Uani 0.627(18) 1 d D U P A 1
H8A H 0.844000 0.319321 0.302986 0.111 Uiso 0.627(18) 1 calc R U P A 1
H8B H 0.814082 0.243189 0.221948 0.111 Uiso 0.627(18) 1 calc R U P A 1
H8C H 0.782932 0.193005 0.361073 0.111 Uiso 0.627(18) 1 calc R U P A 1
C6' C 0.686(2) 0.315(2) 0.4084(13) 0.068(8) Uani 0.373(18) 1 d D U P A 2
H6A' H 0.745241 0.363014 0.417067 0.103 Uiso 0.373(18) 1 calc R U P A 2
H6B' H 0.744044 0.213126 0.415129 0.103 Uiso 0.373(18) 1 calc R U P A 2
H6C' H 0.605434 0.323421 0.469764 0.103 Uiso 0.373(18) 1 calc R U P A 2
C7' C 0.754(2) 0.341(3) 0.1906(18) 0.083(9) Uani 0.373(18) 1 d D U P A 2
H7A' H 0.837006 0.355798 0.204247 0.124 Uiso 0.373(18) 1 calc R U P A 2
H7B' H 0.724438 0.399972 0.112810 0.124 Uiso 0.373(18) 1 calc R U P A 2
H7C' H 0.780190 0.239765 0.195325 0.124 Uiso 0.373(18) 1 calc R U P A 2
C8' C 0.565(2) 0.5513(11) 0.262(2) 0.058(6) Uani 0.373(18) 1 d D U P A 2
H8A' H 0.643078 0.586081 0.249274 0.087 Uiso 0.373(18) 1 calc R U P A 2
H8B' H 0.499127 0.578347 0.329639 0.087 Uiso 0.373(18) 1 calc R U P A 2
H8C' H 0.511962 0.594085 0.192507 0.087 Uiso 0.373(18) 1 calc R U P A 2
C9 C 0.2160(7) 0.5434(7) 0.2299(7) 0.0405(17) Uani 1 1 d D U . . .
H9A H 0.275857 0.534113 0.289160 0.049 Uiso 1 1 calc R U . . .
C10 C 0.0961(8) 0.4798(8) 0.2922(8) 0.055(2) Uani 1 1 d D U . . .
H10A H 0.093527 0.412819 0.252478 0.066 Uiso 1 1 calc R U . . .
H10B H 0.111284 0.429195 0.375420 0.066 Uiso 1 1 calc R U . . .
C11 C -0.0436(8) 0.6163(8) 0.2802(8) 0.058(2) Uani 1 1 d D U . . .
H11A H -0.124218 0.605553 0.341061 0.069 Uiso 1 1 calc R U . . .
C12 C 0.0080(8) 0.7351(8) 0.2811(7) 0.052(2) Uani 1 1 d D U . . .
C13 C 0.1262(6) 0.7057(7) 0.1772(6) 0.0404(15) Uani 1 1 d D U . . .
C14 C 0.0415(9) 0.7137(10) 0.0818(7) 0.055(2) Uani 1 1 d D U . . .
H14A H 0.103925 0.650906 0.030995 0.066 Uiso 1 1 calc R U . . .
H14B H 0.001518 0.813284 0.032711 0.066 Uiso 1 1 calc R U . . .
C15 C -0.0809(9) 0.6604(11) 0.1526(9) 0.066(2) Uani 1 1 d D U . . .
H15A H -0.176489 0.738029 0.141488 0.079 Uiso 1 1 calc R U . . .
H15B H -0.078857 0.577636 0.130233 0.079 Uiso 1 1 calc R U . . .
C16 C -0.1079(11) 0.8873(10) 0.2550(11) 0.078(3) Uani 1 1 d D U . . .
H16A H -0.154066 0.903694 0.186231 0.118 Uiso 1 1 calc R U . . .
H16B H -0.063334 0.958199 0.239534 0.118 Uiso 1 1 calc R U . . .
H16C H -0.180147 0.896849 0.322493 0.118 Uiso 1 1 calc R U . . .
C17 C 0.0641(13) 0.7103(14) 0.3974(9) 0.082(3) Uani 1 1 d D U . . .
H17A H 0.125163 0.609143 0.424764 0.123 Uiso 1 1 calc R U . . .
H17B H -0.017335 0.735471 0.456168 0.123 Uiso 1 1 calc R U . . .
H17C H 0.120097 0.770554 0.385226 0.123 Uiso 1 1 calc R U . . .
C18 C 0.2151(9) 0.8007(10) 0.1345(10) 0.066(3) Uani 1 1 d D U . . .
H18A H 0.263773 0.792029 0.199175 0.100 Uiso 1 1 calc R U . . .
H18B H 0.151908 0.900780 0.105903 0.100 Uiso 1 1 calc R U . . .
H18C H 0.286691 0.770462 0.070932 0.100 Uiso 1 1 calc R U . . .
P1A P 0.5300(2) 0.8090(2) 0.63026(19) 0.0456(6) Uani 1 1 d D . . . .
H1A H 0.421(8) 0.937(8) 0.613(9) 0.068 Uiso 1 1 d D U . . .
P2A P 0.5425(2) 0.6682(2) 0.84589(19) 0.0461(6) Uani 1 1 d . . . . .
O1A O 0.6109(8) 0.7905(9) 0.5167(6) 0.0667(19) Uani 1 1 d . . . . .
O2A O 0.6748(6) 0.5140(6) 0.8715(5) 0.0441(14) Uani 1 1 d . . . . .
N1A N 0.4715(7) 0.6816(8) 0.7233(6) 0.0439(17) Uani 1 1 d . . . . .
N2A N 0.6131(9) 0.7890(9) 0.7425(7) 0.0505(19) Uani 1 1 d . . . . .
C1A C 0.3487(9) 0.6399(11) 0.7183(9) 0.057(2) Uani 1 1 d . U . . .
C2A C 0.3498(15) 0.5105(16) 0.8193(13) 0.090(4) Uani 1 1 d . U . . .
H2D H 0.257324 0.498934 0.830410 0.135 Uiso 1 1 calc R U . . .
H2E H 0.365608 0.524078 0.890701 0.135 Uiso 1 1 calc R U . . .
H2F H 0.427002 0.424536 0.802228 0.135 Uiso 1 1 calc R U . . .
C3A C 0.3725(19) 0.605(2) 0.6021(14) 0.113(5) Uani 1 1 d . U . . .
H3D H 0.390303 0.683609 0.538813 0.170 Uiso 1 1 calc R U . . .
H3E H 0.287060 0.594010 0.589609 0.170 Uiso 1 1 calc R U . . .
H3F H 0.455625 0.515940 0.602600 0.170 Uiso 1 1 calc R U . . .
C4A C 0.2088(12) 0.7696(19) 0.7297(17) 0.122(6) Uani 1 1 d . U . . .
H4D H 0.206013 0.850228 0.660579 0.183 Uiso 1 1 calc R U . . .
H4E H 0.205815 0.797566 0.799916 0.183 Uiso 1 1 calc R U . . .
H4F H 0.125867 0.743185 0.735917 0.183 Uiso 1 1 calc R U . . .
C5A C 0.6674(11) 0.8910(11) 0.7627(10) 0.059(3) Uani 1 1 d . U . . .
C6A C 0.7708(17) 0.9255(19) 0.6597(15) 0.103(5) Uani 1 1 d . U . . .
H6D H 0.818046 0.979830 0.677010 0.155 Uiso 1 1 calc R U . . .
H6E H 0.718463 0.982894 0.590579 0.155 Uiso 1 1 calc R U . . .
H6F H 0.843345 0.836091 0.644608 0.155 Uiso 1 1 calc R U . . .
C7A C 0.7505(19) 0.8131(17) 0.8738(14) 0.097(4) Uani 1 1 d . U . . .
H7D H 0.685371 0.786941 0.941252 0.145 Uiso 1 1 calc R U . . .
H7E H 0.787912 0.877119 0.888471 0.145 Uiso 1 1 calc R U . . .
H7F H 0.830418 0.726144 0.861540 0.145 Uiso 1 1 calc R U . . .
C8A C 0.5431(17) 1.0268(16) 0.7791(17) 0.104(5) Uani 1 1 d . U . . .
H8D H 0.475160 1.001727 0.844411 0.156 Uiso 1 1 calc R U . . .
H8E H 0.494270 1.076186 0.707431 0.156 Uiso 1 1 calc R U . . .
H8F H 0.579681 1.090095 0.795954 0.156 Uiso 1 1 calc R U . . .
C9A C 0.7885(14) 0.4646(13) 0.7874(12) 0.046(4) Uani 0.586(11) 1 d D U P B 1
H9B H 0.814619 0.546771 0.733785 0.055 Uiso 0.586(11) 1 calc R U P B 1
C10A C 0.7626(17) 0.3810(16) 0.7134(16) 0.085(5) Uani 0.586(11) 1 d D U P B 1
H10C H 0.670476 0.366088 0.740860 0.102 Uiso 0.586(11) 1 calc R U P B 1
H10D H 0.763250 0.432371 0.629249 0.102 Uiso 0.586(11) 1 calc R U P B 1
C11A C 0.8928(15) 0.2360(14) 0.7368(12) 0.080(5) Uani 0.586(11) 1 d D U P B 1
H11B H 0.918940 0.184236 0.674712 0.096 Uiso 0.586(11) 1 calc R U P B 1
C12A C 1.0143(11) 0.2770(13) 0.7552(10) 0.057(4) Uani 0.586(11) 1 d D U P B 1
C13A C 0.9207(11) 0.3499(12) 0.8535(9) 0.053(4) Uani 0.586(11) 1 d D U P B 1
C14A C 0.8721(18) 0.2293(15) 0.9408(11) 0.073(5) Uani 0.586(11) 1 d D U P B 1
H14C H 0.779764 0.270325 0.986037 0.087 Uiso 0.586(11) 1 calc R U P B 1
H14D H 0.945252 0.164224 0.995867 0.087 Uiso 0.586(11) 1 calc R U P B 1
C15A C 0.855(3) 0.149(2) 0.8611(16) 0.107(9) Uani 0.586(11) 1 d D U P B 1
H15C H 0.923091 0.047492 0.877718 0.129 Uiso 0.586(11) 1 calc R U P B 1
H15D H 0.756165 0.150941 0.870815 0.129 Uiso 0.586(11) 1 calc R U P B 1
C16A C 1.061(2) 0.380(2) 0.6471(16) 0.111(8) Uani 0.586(11) 1 d D U P B 1
H16D H 0.992445 0.478096 0.641266 0.166 Uiso 0.586(11) 1 calc R U P B 1
H16E H 1.064256 0.352256 0.576594 0.166 Uiso 0.586(11) 1 calc R U P B 1
H16F H 1.156758 0.374265 0.654456 0.166 Uiso 0.586(11) 1 calc R U P B 1
C17A C 1.1526(16) 0.146(2) 0.7921(18) 0.090(6) Uani 0.586(11) 1 d D U P B 1
H17D H 1.126631 0.067541 0.848609 0.135 Uiso 0.586(11) 1 calc R U P B 1
H17E H 1.210782 0.172773 0.827892 0.135 Uiso 0.586(11) 1 calc R U P B 1
H17F H 1.207954 0.113826 0.722974 0.135 Uiso 0.586(11) 1 calc R U P B 1
C18A C 0.9901(16) 0.4139(19) 0.9088(16) 0.083(6) Uani 0.586(11) 1 d D U P B 1
H18D H 1.024539 0.483348 0.847701 0.125 Uiso 0.586(11) 1 calc R U P B 1
H18E H 1.071191 0.337251 0.949527 0.125 Uiso 0.586(11) 1 calc R U P B 1
H18F H 0.919370 0.462378 0.964805 0.125 Uiso 0.586(11) 1 calc R U P B 1
C9B C 0.7587(12) 0.4226(16) 0.7859(18) 0.045(5) Uani 0.414(11) 1 d D U P B 2
H9C H 0.718758 0.468663 0.708214 0.054 Uiso 0.414(11) 1 calc R U P B 2
C10B C 0.7481(16) 0.2699(18) 0.8402(19) 0.067(6) Uani 0.414(11) 1 d D U P B 2
H10E H 0.702210 0.259295 0.921573 0.081 Uiso 0.414(11) 1 calc R U P B 2
H10F H 0.693571 0.251594 0.792887 0.081 Uiso 0.414(11) 1 calc R U P B 2
C11B C 0.9085(18) 0.1681(15) 0.8359(16) 0.069(7) Uani 0.414(11) 1 d D U P B 2
H11C H 0.924413 0.068653 0.835288 0.083 Uiso 0.414(11) 1 calc R U P B 2
C12B C 0.9800(15) 0.2502(16) 0.7259(13) 0.056(6) Uani 0.414(11) 1 d D U P B 2
C13B C 0.9242(14) 0.3877(13) 0.7709(13) 0.051(5) Uani 0.414(11) 1 d D U P B 2
C14B C 0.978(3) 0.328(2) 0.8943(16) 0.086(10) Uani 0.414(11) 1 d D U P B 2
H14E H 0.915005 0.388686 0.946635 0.104 Uiso 0.414(11) 1 calc R U P B 2
H14F H 1.077455 0.323389 0.889834 0.104 Uiso 0.414(11) 1 calc R U P B 2
C15B C 0.971(3) 0.175(2) 0.9382(17) 0.093(9) Uani 0.414(11) 1 d D U P B 2
H15E H 1.068141 0.100166 0.950522 0.111 Uiso 0.414(11) 1 calc R U P B 2
H15F H 0.907795 0.164586 1.011844 0.111 Uiso 0.414(11) 1 calc R U P B 2
C16B C 0.926(3) 0.274(3) 0.6098(17) 0.100(11) Uani 0.414(11) 1 d D U P B 2
H16G H 0.822922 0.290253 0.622546 0.150 Uiso 0.414(11) 1 calc R U P B 2
H16H H 0.978355 0.188918 0.580149 0.150 Uiso 0.414(11) 1 calc R U P B 2
H16I H 0.940803 0.357725 0.552630 0.150 Uiso 0.414(11) 1 calc R U P B 2
C17B C 1.1455(18) 0.177(3) 0.710(3) 0.106(11) Uani 0.414(11) 1 d D U P B 2
H17G H 1.189051 0.204133 0.758126 0.160 Uiso 0.414(11) 1 calc R U P B 2
H17H H 1.179913 0.207453 0.627262 0.160 Uiso 0.414(11) 1 calc R U P B 2
H17I H 1.172237 0.072407 0.733210 0.160 Uiso 0.414(11) 1 calc R U P B 2
C18B C 0.967(3) 0.512(2) 0.692(2) 0.089(9) Uani 0.414(11) 1 d D U P B 2
H18G H 0.941505 0.534733 0.613164 0.134 Uiso 0.414(11) 1 calc R U P B 2
H18H H 1.070705 0.485630 0.690282 0.134 Uiso 0.414(11) 1 calc R U P B 2
H18I H 0.916043 0.596470 0.723300 0.134 Uiso 0.414(11) 1 calc R U P B 2

loop_
_atom_site_aniso_label
_atom_site_aniso_U_11
_atom_site_aniso_U_22
_atom_site_aniso_U_33
_atom_site_aniso_U_23
_atom_site_aniso_U_13
_atom_site_aniso_U_12
P1 0.0450(11) 0.0358(11) 0.0472(14) -0.0057(10) -0.0073(9) -0.0115(9)
P2 0.0456(11) 0.0393(12) 0.0433(13) -0.0133(10) -0.0044(9) -0.0142(9)
O1 0.071(4) 0.057(4) 0.052(4) -0.008(3) -0.002(3) -0.025(3)
O2 0.048(3) 0.037(3) 0.038(3) -0.005(2) -0.007(2) -0.013(2)
N1 0.056(4) 0.038(4) 0.055(5) -0.009(3) -0.011(4) -0.021(3)
N2 0.035(3) 0.044(4) 0.046(4) -0.011(3) -0.002(3) -0.018(3)
C1 0.068(5) 0.049(5) 0.069(6) -0.019(4) -0.013(4) -0.028(4)
C2 0.089(7) 0.055(6) 0.091(8) -0.016(5) -0.042(6) -0.024(5)
C3 0.105(8) 0.083(7) 0.101(9) -0.001(6) -0.021(7) -0.065(7)
C4 0.079(7) 0.058(6) 0.142(11) -0.043(7) -0.042(7) -0.010(5)
C5 0.045(4) 0.055(5) 0.063(5) -0.017(4) -0.010(3) -0.023(3)
C6 0.066(8) 0.058(8) 0.097(12) -0.004(8) -0.018(8) -0.046(7)
C7 0.074(10) 0.106(12) 0.093(11) -0.053(10) -0.005(8) -0.034(9)
C8 0.063(8) 0.070(9) 0.098(12) -0.018(8) -0.023(8) -0.029(7)
C6' 0.068(13) 0.087(15) 0.072(14) -0.016(11) -0.035(10) -0.040(11)
C7' 0.069(13) 0.098(17) 0.097(17) -0.043(13) 0.017(12) -0.046(12)
C8' 0.052(10) 0.046(10) 0.092(15) -0.026(10) -0.016(10) -0.024(8)
C9 0.036(3) 0.037(4) 0.044(4) -0.008(3) -0.002(3) -0.012(3)
C10 0.054(4) 0.047(4) 0.059(5) -0.008(3) 0.005(4) -0.021(3)
C11 0.049(4) 0.055(4) 0.069(5) -0.014(4) 0.002(4) -0.025(3)
C12 0.048(4) 0.044(4) 0.059(5) -0.014(4) -0.002(3) -0.013(3)
C13 0.036(3) 0.033(3) 0.048(4) -0.007(3) -0.005(3) -0.012(3)
C14 0.055(4) 0.056(5) 0.050(4) -0.006(4) -0.021(3) -0.014(4)
C15 0.049(4) 0.075(5) 0.079(5) -0.022(4) -0.011(4) -0.026(4)
C16 0.066(6) 0.057(5) 0.093(8) -0.021(5) -0.003(5) -0.006(5)
C17 0.090(7) 0.086(8) 0.066(7) -0.042(6) 0.008(5) -0.019(6)
C18 0.050(4) 0.046(5) 0.100(7) -0.009(5) -0.006(5) -0.023(4)
P1A 0.0472(11) 0.0427(12) 0.0445(13) -0.0040(10) -0.0102(10) -0.0172(10)
P2A 0.0460(11) 0.0473(13) 0.0394(13) -0.0094(10) -0.0049(9) -0.0128(10)
O1A 0.080(5) 0.078(5) 0.044(4) -0.005(3) -0.009(3) -0.038(4)
O2A 0.044(3) 0.048(3) 0.038(3) -0.010(3) -0.006(2) -0.014(2)
N1A 0.037(3) 0.047(4) 0.042(4) -0.001(3) -0.014(3) -0.014(3)
N2A 0.063(5) 0.040(4) 0.051(5) -0.007(4) -0.018(4) -0.019(3)
C1A 0.041(4) 0.067(5) 0.065(5) -0.007(4) -0.011(4) -0.027(4)
C2A 0.081(7) 0.100(8) 0.096(8) 0.007(7) -0.018(6) -0.059(7)
C3A 0.130(11) 0.158(13) 0.101(9) -0.034(9) -0.021(8) -0.096(10)
C4A 0.045(5) 0.129(11) 0.174(13) -0.007(10) -0.018(7) -0.036(6)
C5A 0.057(5) 0.046(5) 0.080(6) -0.016(4) -0.020(4) -0.019(4)
C6A 0.109(9) 0.115(10) 0.121(11) -0.027(8) -0.017(8) -0.076(8)
C7A 0.129(10) 0.086(8) 0.106(9) -0.027(7) -0.058(8) -0.046(7)
C8A 0.103(9) 0.075(8) 0.150(12) -0.058(8) -0.032(8) -0.017(7)
C9A 0.047(7) 0.043(7) 0.041(7) -0.008(5) -0.012(5) -0.010(5)
C10A 0.091(9) 0.083(9) 0.085(9) -0.033(7) -0.028(7) -0.020(7)
C11A 0.087(9) 0.073(8) 0.083(9) -0.037(7) -0.015(7) -0.015(7)
C12A 0.051(7) 0.058(7) 0.054(7) -0.023(6) -0.007(6) -0.004(6)
C13A 0.045(6) 0.060(7) 0.045(7) -0.012(6) -0.004(5) -0.011(5)
C14A 0.066(7) 0.062(7) 0.072(8) -0.001(6) -0.003(6) -0.020(6)
C15A 0.106(12) 0.098(12) 0.119(12) -0.032(9) -0.003(9) -0.040(9)
C16A 0.104(13) 0.093(13) 0.088(13) -0.006(10) 0.028(11) -0.024(11)
C17A 0.062(9) 0.087(12) 0.083(12) -0.031(10) 0.008(8) 0.010(8)
C18A 0.046(7) 0.095(12) 0.113(13) -0.036(10) -0.024(8) -0.015(8)
C9B 0.037(8) 0.048(9) 0.043(9) -0.009(7) 0.002(6) -0.016(6)
C10B 0.063(9) 0.071(10) 0.071(10) -0.024(8) -0.002(7) -0.028(8)
C11B 0.070(10) 0.046(9) 0.081(11) -0.017(8) 0.010(8) -0.020(7)
C12B 0.057(10) 0.050(9) 0.062(10) -0.025(7) -0.001(8) -0.015(7)
C13B 0.053(8) 0.048(8) 0.051(9) -0.009(7) -0.004(7) -0.022(6)
C14B 0.085(13) 0.085(13) 0.094(13) -0.015(9) -0.013(9) -0.040(9)
C15B 0.086(11) 0.088(12) 0.091(12) -0.015(9) -0.009(9) -0.026(9)
C16B 0.116(18) 0.091(17) 0.094(18) -0.028(14) 0.003(14) -0.043(14)
C17B 0.081(15) 0.109(19) 0.113(19) -0.033(15) -0.002(14) -0.021(13)
C18B 0.072(13) 0.098(16) 0.100(16) -0.019(13) 0.003(12) -0.043(12)

loop_
_atom_type_symbol
_atom_type_description
_atom_type_scat_dispersion_real
_atom_type_scat_dispersion_imag
_atom_type_scat_source
C C 0.0033 0.0016 'International Tables Vol C Tables 4.2.6.8 and 6.1.1.4'
H H 0.0000 0.0000 'International Tables Vol C Tables 4.2.6.8 and 6.1.1.4'
N N 0.0061 0.0033 'International Tables Vol C Tables 4.2.6.8 and 6.1.1.4'
O O 0.0106 0.0060 'International Tables Vol C Tables 4.2.6.8 and 6.1.1.4'
P P 0.1023 0.0942 'International Tables Vol C Tables 4.2.6.8 and 6.1.1.4'

loop_
_geom_angle_atom_site_label_1
_geom_angle_atom_site_label_2
_geom_angle_atom_site_label_3
_geom_angle
_geom_angle_site_symmetry_1
_geom_angle_site_symmetry_3
_geom_angle_publ_flag
O1 P1 N2 120.4(4) . . ?
O1 P1 N1 122.0(4) . . ?
N2 P1 N1 85.2(4) . . ?
O1 P1 H1 121(4) . . ?
N2 P1 H1 97(4) . . ?
N1 P1 H1 103(4) . . ?
O2 P2 N1 105.9(3) . . ?
O2 P2 N2 106.0(3) . . ?
N1 P2 N2 80.8(4) . . ?
C9 O2 P2 124.7(5) . . ?
C1 N1 P1 130.4(7) . . ?
C1 N1 P2 127.2(7) . . ?
P1 N1 P2 96.7(4) . . ?
C5 N2 P1 130.6(6) . . ?
C5 N2 P2 130.1(6) . . ?
P1 N2 P2 97.0(3) . . ?
N1 C1 C2 109.4(8) . . ?
N1 C1 C4 110.2(8) . . ?
C2 C1 C4 110.8(10) . . ?
N1 C1 C3 107.5(9) . . ?
C2 C1 C3 110.5(10) . . ?
C4 C1 C3 108.4(11) . . ?
C1 C2 H2A 109.5 . . ?
C1 C2 H2B 109.5 . . ?
H2A C2 H2B 109.5 . . ?
C1 C2 H2C 109.5 . . ?
H2A C2 H2C 109.5 . . ?
H2B C2 H2C 109.5 . . ?
C1 C3 H3A 109.5 . . ?
C1 C3 H3B 109.5 . . ?
H3A C3 H3B 109.5 . . ?
C1 C3 H3C 109.5 . . ?
H3A C3 H3C 109.5 . . ?
H3B C3 H3C 109.5 . . ?
C1 C4 H4A 109.5 . . ?
C1 C4 H4B 109.5 . . ?
H4A C4 H4B 109.5 . . ?
C1 C4 H4C 109.5 . . ?
H4A C4 H4C 109.5 . . ?
H4B C4 H4C 109.5 . . ?
N2 C5 C8 112.5(8) . . ?
N2 C5 C8' 114.0(9) . . ?
N2 C5 C7 106.4(9) . . ?
C8 C5 C7 111.2(7) . . ?
N2 C5 C6 106.3(7) . . ?
C8 C5 C6 110.9(7) . . ?
C7 C5 C6 109.4(7) . . ?
N2 C5 C6' 109.9(10) . . ?
C8' C5 C6' 110.3(8) . . ?
N2 C5 C7' 104.8(11) . . ?
C8' C5 C7' 109.4(8) . . ?
C6' C5 C7' 108.2(8) . . ?
C5 C6 H6A 109.5 . . ?
C5 C6 H6B 109.5 . . ?
H6A C6 H6B 109.5 . . ?
C5 C6 H6C 109.5 . . ?
H6A C6 H6C 109.5 . . ?
H6B C6 H6C 109.5 . . ?
C5 C7 H7A 109.5 . . ?
C5 C7 H7B 109.5 . . ?
H7A C7 H7B 109.5 . . ?
C5 C7 H7C 109.5 . . ?
H7A C7 H7C 109.5 . . ?
H7B C7 H7C 109.5 . . ?
C5 C8 H8A 109.5 . . ?
C5 C8 H8B 109.5 . . ?
H8A C8 H8B 109.5 . . ?
C5 C8 H8C 109.5 . . ?
H8A C8 H8C 109.5 . . ?
H8B C8 H8C 109.5 . . ?
C5 C6' H6A' 109.5 . . ?
C5 C6' H6B' 109.5 . . ?
H6A' C6' H6B' 109.5 . . ?
C5 C6' H6C' 109.5 . . ?
H6A' C6' H6C' 109.5 . . ?
H6B' C6' H6C' 109.5 . . ?
C5 C7' H7A' 109.5 . . ?
C5 C7' H7B' 109.5 . . ?
H7A' C7' H7B' 109.5 . . ?
C5 C7' H7C' 109.5 . . ?
H7A' C7' H7C' 109.5 . . ?
H7B' C7' H7C' 109.5 . . ?
C5 C8' H8A' 109.5 . . ?
C5 C8' H8B' 109.5 . . ?
H8A' C8' H8B' 109.5 . . ?
C5 C8' H8C' 109.5 . . ?
H8A' C8' H8C' 109.5 . . ?
H8B' C8' H8C' 109.5 . . ?
O2 C9 C13 109.1(6) . . ?
O2 C9 C10 115.2(7) . . ?
C13 C9 C10 102.6(5) . . ?
O2 C9 H9A 109.9 . . ?
C13 C9 H9A 109.9 . . ?
C10 C9 H9A 109.9 . . ?
C11 C10 C9 102.6(6) . . ?
C11 C10 H10A 111.2 . . ?
C9 C10 H10A 111.2 . . ?
C11 C10 H10B 111.2 . . ?
C9 C10 H10B 111.2 . . ?
H10A C10 H10B 109.2 . . ?
C15 C11 C12 102.9(6) . . ?
C15 C11 C10 106.7(7) . . ?
C12 C11 C10 103.3(6) . . ?
C15 C11 H11A 114.2 . . ?
C12 C11 H11A 114.2 . . ?
C10 C11 H11A 114.2 . . ?
C16 C12 C17 106.7(7) . . ?
C16 C12 C11 113.8(7) . . ?
C17 C12 C11 113.8(7) . . ?
C16 C12 C13 114.0(7) . . ?
C17 C12 C13 115.2(6) . . ?
C11 C12 C13 93.2(5) . . ?
C18 C13 C14 113.8(6) . . ?
C18 C13 C12 117.1(6) . . ?
C14 C13 C12 103.1(5) . . ?
C18 C13 C9 113.8(6) . . ?
C14 C13 C9 107.5(6) . . ?
C12 C13 C9 100.1(5) . . ?
C13 C14 C15 104.2(6) . . ?
C13 C14 H14A 110.9 . . ?
C15 C14 H14A 110.9 . . ?
C13 C14 H14B 110.9 . . ?
C15 C14 H14B 110.9 . . ?
H14A C14 H14B 108.9 . . ?
C11 C15 C14 102.0(6) . . ?
C11 C15 H15A 111.4 . . ?
C14 C15 H15A 111.4 . . ?
C11 C15 H15B 111.4 . . ?
C14 C15 H15B 111.4 . . ?
H15A C15 H15B 109.2 . . ?
C12 C16 H16A 109.5 . . ?
C12 C16 H16B 109.5 . . ?
H16A C16 H16B 109.5 . . ?
C12 C16 H16C 109.5 . . ?
H16A C16 H16C 109.5 . . ?
H16B C16 H16C 109.5 . . ?
C12 C17 H17A 109.5 . . ?
C12 C17 H17B 109.5 . . ?
H17A C17 H17B 109.5 . . ?
C12 C17 H17C 109.5 . . ?
H17A C17 H17C 109.5 . . ?
H17B C17 H17C 109.5 . . ?
C13 C18 H18A 109.5 . . ?
C13 C18 H18B 109.5 . . ?
H18A C18 H18B 109.5 . . ?
C13 C18 H18C 109.5 . . ?
H18A C18 H18C 109.5 . . ?
H18B C18 H18C 109.5 . . ?
O1A P1A N2A 121.1(4) . . ?
O1A P1A N1A 121.2(4) . . ?
N2A P1A N1A 84.8(4) . . ?
O1A P1A H1A 109(4) . . ?
N2A P1A H1A 108(4) . . ?
N1A P1A H1A 110(4) . . ?
O2A P2A N1A 106.5(4) . . ?
O2A P2A N2A 106.3(4) . . ?
N1A P2A N2A 81.0(4) . . ?
C9A O2A P2A 124.8(6) . . ?
C9B O2A P2A 127.6(7) . . ?
C1A N1A P1A 130.4(6) . . ?
C1A N1A P2A 128.3(6) . . ?
P1A N1A P2A 96.9(4) . . ?
C5A N2A P1A 128.9(7) . . ?
C5A N2A P2A 128.5(7) . . ?
P1A N2A P2A 96.8(4) . . ?
C2A C1A N1A 108.9(8) . . ?
C2A C1A C3A 111.0(12) . . ?
N1A C1A C3A 107.1(8) . . ?
C2A C1A C4A 110.4(10) . . ?
N1A C1A C4A 106.8(9) . . ?
C3A C1A C4A 112.5(12) . . ?
C1A C2A H2D 109.5 . . ?
C1A C2A H2E 109.5 . . ?
H2D C2A H2E 109.5 . . ?
C1A C2A H2F 109.5 . . ?
H2D C2A H2F 109.5 . . ?
H2E C2A H2F 109.5 . . ?
C1A C3A H3D 109.5 . . ?
C1A C3A H3E 109.5 . . ?
H3D C3A H3E 109.5 . . ?
C1A C3A H3F 109.5 . . ?
H3D C3A H3F 109.5 . . ?
H3E C3A H3F 109.5 . . ?
C1A C4A H4D 109.5 . . ?
C1A C4A H4E 109.5 . . ?
H4D C4A H4E 109.5 . . ?
C1A C4A H4F 109.5 . . ?
H4D C4A H4F 109.5 . . ?
H4E C4A H4F 109.5 . . ?
N2A C5A C6A 108.7(10) . . ?
N2A C5A C8A 110.4(9) . . ?
C6A C5A C8A 110.8(13) . . ?
N2A C5A C7A 107.8(8) . . ?
C6A C5A C7A 108.4(11) . . ?
C8A C5A C7A 110.6(12) . . ?
C5A C6A H6D 109.5 . . ?
C5A C6A H6E 109.5 . . ?
H6D C6A H6E 109.5 . . ?
C5A C6A H6F 109.5 . . ?
H6D C6A H6F 109.5 . . ?
H6E C6A H6F 109.5 . . ?
C5A C7A H7D 109.5 . . ?
C5A C7A H7E 109.5 . . ?
H7D C7A H7E 109.5 . . ?
C5A C7A H7F 109.5 . . ?
H7D C7A H7F 109.5 . . ?
H7E C7A H7F 109.5 . . ?
C5A C8A H8D 109.5 . . ?
C5A C8A H8E 109.5 . . ?
H8D C8A H8E 109.5 . . ?
C5A C8A H8F 109.5 . . ?
H8D C8A H8F 109.5 . . ?
H8E C8A H8F 109.5 . . ?
O2A C9A C13A 108.3(9) . . ?
O2A C9A C10A 116.2(13) . . ?
C13A C9A C10A 102.9(8) . . ?
O2A C9A H9B 109.7 . . ?
C13A C9A H9B 109.7 . . ?
C10A C9A H9B 109.7 . . ?
C11A C10A C9A 102.4(8) . . ?
C11A C10A H10C 111.3 . . ?
C9A C10A H10C 111.3 . . ?
C11A C10A H10D 111.3 . . ?
C9A C10A H10D 111.3 . . ?
H10C C10A H10D 109.2 . . ?
C15A C11A C12A 103.1(9) . . ?
C15A C11A C10A 105.6(11) . . ?
C12A C11A C10A 103.9(9) . . ?
C15A C11A H11B 114.3 . . ?
C12A C11A H11B 114.3 . . ?
C10A C11A H11B 114.3 . . ?
C16A C12A C17A 106.2(10) . . ?
C16A C12A C11A 114.2(11) . . ?
C17A C12A C11A 113.4(11) . . ?
C16A C12A C13A 113.9(10) . . ?
C17A C12A C13A 116.0(10) . . ?
C11A C12A C13A 93.1(7) . . ?
C18A C13A C14A 114.3(10) . . ?
C18A C13A C12A 116.9(9) . . ?
C14A C13A C12A 102.4(8) . . ?
C18A C13A C9A 113.2(9) . . ?
C14A C13A C9A 107.7(9) . . ?
C12A C13A C9A 100.9(7) . . ?
C13A C14A C15A 104.0(9) . . ?
C13A C14A H14C 110.9 . . ?
C15A C14A H14C 110.9 . . ?
C13A C14A H14D 110.9 . . ?
C15A C14A H14D 110.9 . . ?
H14C C14A H14D 109.0 . . ?
C11A C15A C14A 102.1(9) . . ?
C11A C15A H15C 111.3 . . ?
C14A C15A H15C 111.3 . . ?
C11A C15A H15D 111.3 . . ?
C14A C15A H15D 111.3 . . ?
H15C C15A H15D 109.2 . . ?
C12A C16A H16D 109.5 . . ?
C12A C16A H16E 109.5 . . ?
H16D C16A H16E 109.5 . . ?
C12A C16A H16F 109.5 . . ?
H16D C16A H16F 109.5 . . ?
H16E C16A H16F 109.5 . . ?
C12A C17A H17D 109.5 . . ?
C12A C17A H17E 109.5 . . ?
H17D C17A H17E 109.5 . . ?
C12A C17A H17F 109.5 . . ?
H17D C17A H17F 109.5 . . ?
H17E C17A H17F 109.5 . . ?
C13A C18A H18D 109.5 . . ?
C13A C18A H18E 109.5 . . ?
H18D C18A H18E 109.5 . . ?
C13A C18A H18F 109.5 . . ?
H18D C18A H18F 109.5 . . ?
H18E C18A H18F 109.5 . . ?
O2A C9B C13B 113.9(12) . . ?
O2A C9B C10B 108.0(13) . . ?
C13B C9B C10B 102.9(8) . . ?
O2A C9B H9C 110.6 . . ?
C13B C9B H9C 110.6 . . ?
C10B C9B H9C 110.6 . . ?
C11B C10B C9B 102.3(8) . . ?
C11B C10B H10E 111.3 . . ?
C9B C10B H10E 111.3 . . ?
C11B C10B H10F 111.3 . . ?
C9B C10B H10F 111.3 . . ?
H10E C10B H10F 109.2 . . ?
C15B C11B C10B 106.4(12) . . ?
C15B C11B C12B 102.9(10) . . ?
C10B C11B C12B 103.6(9) . . ?
C15B C11B H11C 114.2 . . ?
C10B C11B H11C 114.2 . . ?
C12B C11B H11C 114.2 . . ?
C16B C12B C17B 106.3(11) . . ?
C16B C12B C11B 114.7(12) . . ?
C17B C12B C11B 113.5(12) . . ?
C16B C12B C13B 114.3(12) . . ?
C17B C12B C13B 115.0(12) . . ?
C11B C12B C13B 93.0(7) . . ?
C18B C13B C14B 114.2(11) . . ?
C18B C13B C12B 116.3(11) . . ?
C14B C13B C12B 102.8(9) . . ?
C18B C13B C9B 113.4(11) . . ?
C14B C13B C9B 108.3(11) . . ?
C12B C13B C9B 100.3(8) . . ?
C13B C14B C15B 103.9(9) . . ?
C13B C14B H14E 111.0 . . ?
C15B C14B H14E 111.0 . . ?
C13B C14B H14F 111.0 . . ?
C15B C14B H14F 111.0 . . ?
H14E C14B H14F 109.0 . . ?
C11B C15B C14B 102.3(9) . . ?
C11B C15B H15E 111.3 . . ?
C14B C15B H15E 111.3 . . ?
C11B C15B H15F 111.3 . . ?
C14B C15B H15F 111.3 . . ?
H15E C15B H15F 109.2 . . ?
C12B C16B H16G 109.5 . . ?
C12B C16B H16H 109.5 . . ?
H16G C16B H16H 109.5 . . ?
C12B C16B H16I 109.5 . . ?
H16G C16B H16I 109.5 . . ?
H16H C16B H16I 109.5 . . ?
C12B C17B H17G 109.5 . . ?
C12B C17B H17H 109.5 . . ?
H17G C17B H17H 109.5 . . ?
C12B C17B H17I 109.5 . . ?
H17G C17B H17I 109.5 . . ?
H17H C17B H17I 109.5 . . ?
C13B C18B H18G 109.5 . . ?
C13B C18B H18H 109.5 . . ?
H18G C18B H18H 109.5 . . ?
C13B C18B H18I 109.5 . . ?
H18G C18B H18I 109.5 . . ?
H18H C18B H18I 109.5 . . ?

loop_
_geom_bond_atom_site_label_1
_geom_bond_atom_site_label_2
_geom_bond_distance
_geom_bond_site_symmetry_2
_geom_bond_publ_flag
P1 O1 1.473(8) . ?
P1 N2 1.655(7) . ?
P1 N1 1.669(8) . ?
P1 H1 1.33(6) . ?
P2 O2 1.622(6) . ?
P2 N1 1.732(8) . ?
P2 N2 1.737(7) . ?
O2 C9 1.453(9) . ?
N1 C1 1.471(12) . ?
N2 C5 1.473(10) . ?
C1 C2 1.498(15) . ?
C1 C4 1.530(16) . ?
C1 C3 1.565(17) . ?
C2 H2A 0.9700 . ?
C2 H2B 0.9700 . ?
C2 H2C 0.9700 . ?
C3 H3A 0.9700 . ?
C3 H3B 0.9700 . ?
C3 H3C 0.9700 . ?
C4 H4A 0.9700 . ?
C4 H4B 0.9700 . ?
C4 H4C 0.9700 . ?
C5 C8 1.521(8) . ?
C5 C8' 1.529(9) . ?
C5 C7 1.539(9) . ?
C5 C6 1.540(8) . ?
C5 C6' 1.545(9) . ?
C5 C7' 1.555(9) . ?
C6 H6A 0.9700 . ?
C6 H6B 0.9700 . ?
C6 H6C 0.9700 . ?
C7 H7A 0.9700 . ?
C7 H7B 0.9700 . ?
C7 H7C 0.9700 . ?
C8 H8A 0.9700 . ?
C8 H8B 0.9700 . ?
C8 H8C 0.9700 . ?
C6' H6A' 0.9700 . ?
C6' H6B' 0.9700 . ?
C6' H6C' 0.9700 . ?
C7' H7A' 0.9700 . ?
C7' H7B' 0.9700 . ?
C7' H7C' 0.9700 . ?
C8' H8A' 0.9700 . ?
C8' H8B' 0.9700 . ?
C8' H8C' 0.9700 . ?
C9 C13 1.552(8) . ?
C9 C10 1.559(10) . ?
C9 H9A 0.9900 . ?
C10 C11 1.541(10) . ?
C10 H10A 0.9800 . ?
C10 H10B 0.9800 . ?
C11 C15 1.535(12) . ?
C11 C12 1.540(11) . ?
C11 H11A 0.9900 . ?
C12 C16 1.526(11) . ?
C12 C17 1.528(11) . ?
C12 C13 1.546(9) . ?
C13 C18 1.507(9) . ?
C13 C14 1.539(9) . ?
C14 C15 1.543(11) . ?
C14 H14A 0.9800 . ?
C14 H14B 0.9800 . ?
C15 H15A 0.9800 . ?
C15 H15B 0.9800 . ?
C16 H16A 0.9700 . ?
C16 H16B 0.9700 . ?
C16 H16C 0.9700 . ?
C17 H17A 0.9700 . ?
C17 H17B 0.9700 . ?
C17 H17C 0.9700 . ?
C18 H18A 0.9700 . ?
C18 H18B 0.9700 . ?
C18 H18C 0.9700 . ?
P1A O1A 1.460(8) . ?
P1A N2A 1.656(8) . ?
P1A N1A 1.667(8) . ?
P1A H1A 1.33(6) . ?
P2A O2A 1.609(6) . ?
P2A N1A 1.719(7) . ?
P2A N2A 1.731(8) . ?
O2A C9A 1.403(14) . ?
O2A C9B 1.515(19) . ?
N1A C1A 1.497(11) . ?
N2A C5A 1.488(13) . ?
C1A C2A 1.496(16) . ?
C1A C3A 1.501(18) . ?
C1A C4A 1.530(18) . ?
C2A H2D 0.9700 . ?
C2A H2E 0.9700 . ?
C2A H2F 0.9700 . ?
C3A H3D 0.9700 . ?
C3A H3E 0.9700 . ?
C3A H3F 0.9700 . ?
C4A H4D 0.9700 . ?
C4A H4E 0.9700 . ?
C4A H4F 0.9700 . ?
C5A C6A 1.491(18) . ?
C5A C8A 1.504(17) . ?
C5A C7A 1.542(17) . ?
C6A H6D 0.9700 . ?
C6A H6E 0.9700 . ?
C6A H6F 0.9700 . ?
C7A H7D 0.9700 . ?
C7A H7E 0.9700 . ?
C7A H7F 0.9700 . ?
C8A H8D 0.9700 . ?
C8A H8E 0.9700 . ?
C8A H8F 0.9700 . ?
C9A C13A 1.549(10) . ?
C9A C10A 1.557(13) . ?
C9A H9B 0.9900 . ?
C10A C11A 1.541(13) . ?
C10A H10C 0.9800 . ?
C10A H10D 0.9800 . ?
C11A C15A 1.539(15) . ?
C11A C12A 1.539(13) . ?
C11A H11B 0.9900 . ?
C12A C16A 1.522(13) . ?
C12A C17A 1.535(13) . ?
C12A C13A 1.545(11) . ?
C13A C18A 1.506(12) . ?
C13A C14A 1.539(11) . ?
C14A C15A 1.541(14) . ?
C14A H14C 0.9800 . ?
C14A H14D 0.9800 . ?
C15A H15C 0.9800 . ?
C15A H15D 0.9800 . ?
C16A H16D 0.9700 . ?
C16A H16E 0.9700 . ?
C16A H16F 0.9700 . ?
C17A H17D 0.9700 . ?
C17A H17E 0.9700 . ?
C17A H17F 0.9700 . ?
C18A H18D 0.9700 . ?
C18A H18E 0.9700 . ?
C18A H18F 0.9700 . ?
C9B C13B 1.549(11) . ?
C9B C10B 1.560(13) . ?
C9B H9C 0.9900 . ?
C10B C11B 1.540(13) . ?
C10B H10E 0.9800 . ?
C10B H10F 0.9800 . ?
C11B C15B 1.537(15) . ?
C11B C12B 1.540(13) . ?
C11B H11C 0.9900 . ?
C12B C16B 1.520(13) . ?
C12B C17B 1.533(13) . ?
C12B C13B 1.548(12) . ?
C13B C18B 1.506(12) . ?
C13B C14B 1.536(12) . ?
C14B C15B 1.542(14) . ?
C14B H14E 0.9800 . ?
C14B H14F 0.9800 . ?
C15B H15E 0.9800 . ?
C15B H15F 0.9800 . ?
C16B H16G 0.9700 . ?
C16B H16H 0.9700 . ?
C16B H16I 0.9700 . ?
C17B H17G 0.9700 . ?
C17B H17H 0.9700 . ?
C17B H17I 0.9700 . ?
C18B H18G 0.9700 . ?
C18B H18H 0.9700 . ?
C18B H18I 0.9700 . ?

loop_
_geom_torsion_atom_site_label_1
_geom_torsion_atom_site_label_2
_geom_torsion_atom_site_label_3
_geom_torsion_atom_site_label_4
_geom_torsion
_geom_torsion_site_symmetry_1
_geom_torsion_site_symmetry_2
_geom_torsion_site_symmetry_3
_geom_torsion_site_symmetry_4
_geom_torsion_publ_flag
N1 P2 O2 C9 54.0(7) . . . . ?
N2 P2 O2 C9 -30.8(6) . . . . ?
O1 P1 N1 C1 -78.3(10) . . . . ?
N2 P1 N1 C1 158.6(9) . . . . ?
O1 P1 N1 P2 127.6(4) . . . . ?
N2 P1 N1 P2 4.5(4) . . . . ?
O2 P2 N1 C1 96.2(8) . . . . ?
N2 P2 N1 C1 -159.6(8) . . . . ?
O2 P2 N1 P1 -108.5(4) . . . . ?
N2 P2 N1 P1 -4.3(4) . . . . ?
O1 P1 N2 C5 67.5(8) . . . . ?
N1 P1 N2 C5 -168.0(7) . . . . ?
O1 P1 N2 P2 -129.0(4) . . . . ?
N1 P1 N2 P2 -4.5(4) . . . . ?
O2 P2 N2 C5 -88.0(7) . . . . ?
N1 P2 N2 C5 168.0(7) . . . . ?
O2 P2 N2 P1 108.4(4) . . . . ?
N1 P2 N2 P1 4.3(4) . . . . ?
P1 N1 C1 C2 175.6(8) . . . . ?
P2 N1 C1 C2 -37.4(12) . . . . ?
P1 N1 C1 C4 -62.3(13) . . . . ?
P2 N1 C1 C4 84.7(11) . . . . ?
P1 N1 C1 C3 55.7(12) . . . . ?
P2 N1 C1 C3 -157.4(8) . . . . ?
P1 N2 C5 C8 59.7(11) . . . . ?
P2 N2 C5 C8 -98.7(9) . . . . ?
P1 N2 C5 C8' -131.3(11) . . . . ?
P2 N2 C5 C8' 70.4(12) . . . . ?
P1 N2 C5 C7 -62.2(10) . . . . ?
P2 N2 C5 C7 139.4(9) . . . . ?
P1 N2 C5 C6 -178.8(8) . . . . ?
P2 N2 C5 C6 22.8(10) . . . . ?
P1 N2 C5 C6' -6.9(13) . . . . ?
P2 N2 C5 C6' -165.3(10) . . . . ?
P1 N2 C5 C7' 109.2(11) . . . . ?
P2 N2 C5 C7' -49.2(12) . . . . ?
P2 O2 C9 C13 160.1(5) . . . . ?
P2 O2 C9 C10 -85.1(7) . . . . ?
O2 C9 C10 C11 -125.1(7) . . . . ?
C13 C9 C10 C11 -6.7(8) . . . . ?
C9 C10 C11 C15 77.4(8) . . . . ?
C9 C10 C11 C12 -30.6(8) . . . . ?
C15 C11 C12 C16 61.9(9) . . . . ?
C10 C11 C12 C16 172.9(8) . . . . ?
C15 C11 C12 C17 -175.4(7) . . . . ?
C10 C11 C12 C17 -64.5(8) . . . . ?
C15 C11 C12 C13 -56.0(6) . . . . ?
C10 C11 C12 C13 54.9(6) . . . . ?
C16 C12 C13 C18 60.3(9) . . . . ?
C17 C12 C13 C18 -63.6(9) . . . . ?
C11 C12 C13 C18 178.2(7) . . . . ?
C16 C12 C13 C14 -65.4(8) . . . . ?
C17 C12 C13 C14 170.7(8) . . . . ?
C11 C12 C13 C14 52.4(6) . . . . ?
C16 C12 C13 C9 -176.2(7) . . . . ?
C17 C12 C13 C9 59.9(9) . . . . ?
C11 C12 C13 C9 -58.3(6) . . . . ?
O2 C9 C13 C18 -70.2(8) . . . . ?
C10 C9 C13 C18 167.2(7) . . . . ?
O2 C9 C13 C14 56.8(7) . . . . ?
C10 C9 C13 C14 -65.8(7) . . . . ?
O2 C9 C13 C12 164.0(6) . . . . ?
C10 C9 C13 C12 41.4(7) . . . . ?
C18 C13 C14 C15 -158.8(7) . . . . ?
C12 C13 C14 C15 -30.9(8) . . . . ?
C9 C13 C14 C15 74.2(7) . . . . ?
C12 C11 C15 C14 38.9(8) . . . . ?
C10 C11 C15 C14 -69.6(8) . . . . ?
C13 C14 C15 C11 -4.5(8) . . . . ?
N1A P2A O2A C9A 51.3(9) . . . . ?
N2A P2A O2A C9A -34.0(10) . . . . ?
N1A P2A O2A C9B 20.7(9) . . . . ?
N2A P2A O2A C9B -64.5(9) . . . . ?
O1A P1A N1A C1A -74.4(9) . . . . ?
N2A P1A N1A C1A 162.2(9) . . . . ?
O1A P1A N1A P2A 128.4(4) . . . . ?
N2A P1A N1A P2A 4.9(4) . . . . ?
O2A P2A N1A C1A 92.8(8) . . . . ?
N2A P2A N1A C1A -162.7(8) . . . . ?
O2A P2A N1A P1A -109.2(4) . . . . ?
N2A P2A N1A P1A -4.7(4) . . . . ?
O1A P1A N2A C5A 77.1(10) . . . . ?
N1A P1A N2A C5A -159.4(9) . . . . ?
O1A P1A N2A P2A -128.4(5) . . . . ?
N1A P1A N2A P2A -4.9(4) . . . . ?
O2A P2A N2A C5A -95.9(8) . . . . ?
N1A P2A N2A C5A 159.4(8) . . . . ?
O2A P2A N2A P1A 109.5(4) . . . . ?
N1A P2A N2A P1A 4.8(4) . . . . ?
P1A N1A C1A C2A 175.6(9) . . . . ?
P2A N1A C1A C2A -33.6(13) . . . . ?
P1A N1A C1A C3A 55.5(13) . . . . ?
P2A N1A C1A C3A -153.7(10) . . . . ?
P1A N1A C1A C4A -65.2(12) . . . . ?
P2A N1A C1A C4A 85.6(11) . . . . ?
P1A N2A C5A C6A -56.7(13) . . . . ?
P2A N2A C5A C6A 156.4(10) . . . . ?
P1A N2A C5A C8A 65.0(14) . . . . ?
P2A N2A C5A C8A -81.8(13) . . . . ?
P1A N2A C5A C7A -174.0(9) . . . . ?
P2A N2A C5A C7A 39.1(13) . . . . ?
P2A O2A C9A C13A 156.3(7) . . . . ?
P2A O2A C9A C10A -88.5(12) . . . . ?
O2A C9A C10A C11A -124.0(11) . . . . ?
C13A C9A C10A C11A -5.8(15) . . . . ?
C9A C10A C11A C15A 77.1(13) . . . . ?
C9A C10A C11A C12A -31.0(15) . . . . ?
C15A C11A C12A C16A -173.6(13) . . . . ?
C10A C11A C12A C16A -63.6(14) . . . . ?
C15A C11A C12A C17A 64.4(14) . . . . ?
C10A C11A C12A C17A 174.4(12) . . . . ?
C15A C11A C12A C13A -55.6(11) . . . . ?
C10A C11A C12A C13A 54.4(10) . . . . ?
C16A C12A C13A C18A -62.1(15) . . . . ?
C17A C12A C13A C18A 61.7(15) . . . . ?
C11A C12A C13A C18A 179.7(11) . . . . ?
C16A C12A C13A C14A 172.2(12) . . . . ?
C17A C12A C13A C14A -64.0(14) . . . . ?
C11A C12A C13A C14A 54.0(9) . . . . ?
C16A C12A C13A C9A 61.1(14) . . . . ?
C17A C12A C13A C9A -175.1(13) . . . . ?
C11A C12A C13A C9A -57.1(9) . . . . ?
O2A C9A C13A C18A -70.4(14) . . . . ?
C10A C9A C13A C18A 166.1(13) . . . . ?
O2A C9A C13A C14A 56.9(12) . . . . ?
C10A C9A C13A C14A -66.6(13) . . . . ?
O2A C9A C13A C12A 163.9(10) . . . . ?
C10A C9A C13A C12A 40.3(13) . . . . ?
C18A C13A C14A C15A -161.3(13) . . . . ?
C12A C13A C14A C15A -33.8(14) . . . . ?
C9A C13A C14A C15A 72.1(14) . . . . ?
C12A C11A C15A C14A 36.6(15) . . . . ?
C10A C11A C15A C14A -72.1(14) . . . . ?
C13A C14A C15A C11A -1.5(16) . . . . ?
P2A O2A C9B C13B 122.9(9) . . . . ?
P2A O2A C9B C10B -123.4(10) . . . . ?
O2A C9B C10B C11B -126.8(13) . . . . ?
C13B C9B C10B C11B -6.0(17) . . . . ?
C9B C10B C11B C15B 76.9(15) . . . . ?
C9B C10B C11B C12B -31.3(16) . . . . ?
C15B C11B C12B C16B -174.1(15) . . . . ?
C10B C11B C12B C16B -63.5(16) . . . . ?
C15B C11B C12B C17B 63.4(17) . . . . ?
C10B C11B C12B C17B 174.1(15) . . . . ?
C15B C11B C12B C13B -55.6(11) . . . . ?
C10B C11B C12B C13B 55.1(11) . . . . ?
C16B C12B C13B C18B -61.8(17) . . . . ?
C17B C12B C13B C18B 61.6(17) . . . . ?
C11B C12B C13B C18B 179.3(12) . . . . ?
C16B C12B C13B C14B 172.6(15) . . . . ?
C17B C12B C13B C14B -64.0(16) . . . . ?
C11B C12B C13B C14B 53.7(11) . . . . ?
C16B C12B C13B C9B 61.0(15) . . . . ?
C17B C12B C13B C9B -175.6(15) . . . . ?
C11B C12B C13B C9B -57.9(10) . . . . ?
O2A C9B C13B C18B -77.7(16) . . . . ?
C10B C9B C13B C18B 165.6(15) . . . . ?
O2A C9B C13B C14B 50.2(14) . . . . ?
C10B C9B C13B C14B -66.4(15) . . . . ?
O2A C9B C13B C12B 157.5(11) . . . . ?
C10B C9B C13B C12B 40.9(14) . . . . ?
C18B C13B C14B C15B -160.2(17) . . . . ?
C12B C13B C14B C15B -33.3(17) . . . . ?
C9B C13B C14B C15B 72.3(17) . . . . ?
C10B C11B C15B C14B -71.4(17) . . . . ?
C12B C11B C15B C14B 37.2(18) . . . . ?
C13B C14B C15B C11B -2(2) . . . . ?
